data_2002669
loop_
_publ_author_name
'Szillat, H'
'Mueller-Buschbaum, Hk'

_publ_section_title
;
Zur Kenntnis des Oxocuprats (Cu, Co)3.75 Mo3 O12
;
_journal_name_full
;
Zeitschrift fuer Naturforschung, Teil B. Anorganische Chemie,
Organische Chemie (42,1987-)
;
_journal_page_first 707
_journal_page_last 711
_journal_volume 50
_journal_year 1995
_chemical_formula_structural 'Cu1.75 Co2 (Mo3 O12)'
_chemical_formula_sum 'Co2 Cu1.75 Mo3 O12'
_chemical_name_systematic 'Copper cobalt trimolybdate (1.75/2/1)'
_space_group_IT_number 62
_symmetry_cell_setting orthorhombic
_symmetry_Int_Tables_number 62
_symmetry_space_group_name_Hall '-P 2ac 2n'
_symmetry_space_group_name_H-M 'P n m a'
_cell_angle_alpha 90
_cell_angle_beta 90
_cell_angle_gamma 90
_cell_formula_units_Z 4
_cell_length_a 5.0921(10)
_cell_length_b 10.6243(30)
_cell_length_c 17.8044(40)
_cell_volume 963.2
_refine_ls_R_factor_all 0.109
_cod_database_code 2002669

loop_
_symmetry_equiv_pos_as_xyz
x,y,z
1/2+x,1/2-y,1/2-z
-x,1/2+y,-z
1/2-x,-y,1/2+z
-x,-y,-z
1/2-x,1/2+y,1/2+z
x,1/2-y,z
1/2+x,y,1/2-z

loop_
_atom_site_aniso_label
_atom_site_aniso_U_11
_atom_site_aniso_U_12
_atom_site_aniso_U_13
_atom_site_aniso_U_22
_atom_site_aniso_U_23
_atom_site_aniso_U_33
Mo1 0.01603 -0.00113 0.00327 0.00929 0.00528 0.0179
Mo2 0.00828 0. 0.00188 0.01083 0. 0.01245
Cu1 0.0242 0. 0.01746 0.0177 0. 0.0487
Co1 0.01596 -0.00129 -0.00195 0.02997 0.01847 0.02827
Cu2 0.05837 0. -0.00558 0.01287 0. 0.01842

loop_
_atom_site_label
_atom_site_type_symbol
_atom_site_symmetry_multiplicity
_atom_site_Wyckoff_symbol
_atom_site_fract_x
_atom_site_fract_y
_atom_site_fract_z
_atom_site_occupancy
_atom_site_attached_hydrogens
_atom_site_calc_flag
Mo1 Mo6+ 8 d 0.77604 0.47415 0.34428 1. 0 d
Mo2 Mo6+ 4 c 0.72135 0.25 0.55726 1. 0 d
Cu1 Cu1+ 4 c 0.26574 0.25 0.31213 1. 0 d
Co1 Co2+ 8 d 0.25311 0.42254 0.47192 1. 0 d
Cu2 Cu1+ 4 c 0.39253 0.25 0.75192 0.75 0 d
O1 O2- 8 d 0.08932 0.99213 0.07559 1. 0 d
O2 O2- 8 d 0.63789 0.11146 0.79505 1. 0 d
O3 O2- 8 d 0.43332 0.11722 0.96217 1. 0 d
O4 O2- 8 d 0.92637 0.88268 0.78798 1. 0 d
O5 O2- 4 c 0.95813 0.25 0.00412 1. 0 d
O6 O2- 4 c 0.14221 0.25 0.85105 1. 0 d
O7 O2- 8 d 0.44646 0.89088 0.87523 1. 0 d

loop_
_atom_type_symbol
_atom_type_oxidation_number
Mo6+ 6.000
Cu1+ 1.000
Co2+ 2.000
O2- -2.000
